data_2008061
loop_
_publ_author_name
'Poonia, Narinder Singh'
'Chhabra, Neera'
'Sheldrick, W. S.'
'Hundal, Geeta'
'Obrai, Sangeeta'
'Hundal, Maninder Singh'

_publ_section_title
;
 Bis(triethanolamine)strontium(II) bis(2,4-dinitrophenolate)
;
_journal_issue 1
_journal_name_full 'Acta Crystallographica Section C'
_journal_page_first 24
_journal_page_last 26
_journal_paper_doi 10.1107/S0108270198010075
_journal_volume 55
_journal_year 1999
_chemical_formula_iupac '[Sr (C6 H15 N O3)2] (C6 H3 N2 O5)2'
_chemical_formula_moiety 'C12 H30 N2 O6 Sr 2+ , 2(C6 H3 N2 O5 1-)'
_chemical_formula_sum 'C24 H36 N6 O16 Sr'
_chemical_formula_weight 752.21
_chemical_name_systematic 'Bis(triethanolamine)strontium(II) bis(2,4-dinitrophenolate)'
_space_group_IT_number 14
_symmetry_cell_setting monoclinic
_symmetry_space_group_name_Hall '-P 2ybc'
_symmetry_space_group_name_H-M 'P 1 21/c 1'
_audit_creation_method SHELXL
_cell_angle_alpha 90.00
_cell_angle_beta 93.09(3)
_cell_angle_gamma 90.00
_cell_formula_units_Z 2
_cell_length_a 7.826(2)
_cell_length_b 17.069(3)
_cell_length_c 11.578(2)
_cell_measurement_reflns_used 25
_cell_measurement_temperature 293(2)
_cell_measurement_theta_max 12.5
_cell_measurement_theta_min 10
_cell_volume 1544.4(6)
_computing_cell_refinement XSCANS
_computing_data_collection 'XSCANS (Siemens, 1994)'
_computing_data_reduction XSCANS
_computing_molecular_graphics SHELXTL/PC
_computing_publication_material SHELXTL/PC
_computing_structure_refinement SHELXTL/PC
_computing_structure_solution SHELXTL/PC
_diffrn_ambient_temperature 293(2)
_diffrn_measurement_device 'Siemens P4'
_diffrn_measurement_method 2\q/\q
_diffrn_radiation_monochromator graphite
_diffrn_radiation_source 'fine-focus sealed tube'
_diffrn_radiation_type MoK\a
_diffrn_radiation_wavelength 0.71073
_diffrn_reflns_av_R_equivalents 0.087
_diffrn_reflns_av_sigmaI/netI 0.081
_diffrn_reflns_limit_h_max 8
_diffrn_reflns_limit_h_min 0
_diffrn_reflns_limit_k_max 18
_diffrn_reflns_limit_k_min 0
_diffrn_reflns_limit_l_max 12
_diffrn_reflns_limit_l_min -12
_diffrn_reflns_number 2183
_diffrn_reflns_theta_max 22.49
_diffrn_reflns_theta_min 2.13
_diffrn_standards_decay_% none
_diffrn_standards_interval_count 50
_diffrn_standards_number 3
_exptl_absorpt_coefficient_mu 1.831
_exptl_absorpt_correction_T_max 0.638
_exptl_absorpt_correction_T_min 0.577
_exptl_absorpt_correction_type '\y scan (North et al., 1968)'
_exptl_crystal_colour orange
_exptl_crystal_density_diffrn 1.618
_exptl_crystal_density_meas 1.625
_exptl_crystal_density_method flotation
_exptl_crystal_description prismatic
_exptl_crystal_F_000 776
_exptl_crystal_size_max 0.30
_exptl_crystal_size_mid 0.25
_exptl_crystal_size_min 0.25
_refine_diff_density_max 0.421
_refine_diff_density_min -1.190
_refine_ls_extinction_method none
_refine_ls_goodness_of_fit_all 1.077
_refine_ls_goodness_of_fit_obs 1.109
_refine_ls_hydrogen_treatment 'H atoms not refined'
_refine_ls_matrix_type full
_refine_ls_number_parameters 214
_refine_ls_number_reflns 1770
_refine_ls_number_restraints 0
_refine_ls_restrained_S_all 1.271
_refine_ls_restrained_S_obs 1.109
_refine_ls_R_factor_all 0.136
_refine_ls_R_factor_obs 0.078
_refine_ls_shift/esd_max 0.006
_refine_ls_shift/esd_mean 0.001
_refine_ls_structure_factor_coef Fsqd
_refine_ls_weighting_scheme
;
calc: w = 1/[\s^2^(Fo^2^)+(0.1520P)^2^]
where P=(Fo^2^+2Fc^2^)/3
;
_refine_ls_wR_factor_all 0.279
_refine_ls_wR_factor_obs 0.191
_reflns_number_observed 1305
_reflns_number_total 2011
_reflns_observed_criterion I>2\s(I)
_cod_data_source_file de1079.cif
_cod_data_source_block I
_cod_depositor_comments
;
The following automatic conversions were performed:
'_geom_bond_publ_flag' value 'YES' changed to 'yes' according to
'/home/saulius/struct/CIF-dictionaries/cif_core.dic' dictionary named
'cif_core.dic' version 2.4.1 from 2010-06-29 (10 times).

Automatic conversion script
Id: cif_fix_enum 1527 2010-12-29 10:47:43Z saulius 

The following automatic conversions were performed:

'_geom_bond_publ_flag' value 'YES' changed to 'yes' according to
/home/saulius/struct/CIF-dictionaries/cif_core.dic dictionary named
'cif_core.dic' version 2.4.1 from 2010-06-29 (10
times).

'_geom_angle_publ_flag' value 'YES' changed to 'yes'
according to /home/saulius/struct/CIF-dictionaries/cif_core.dic
dictionary named 'cif_core.dic' version 2.4.1 from 2010-06-29 (6
times).

'_geom_torsion_publ_flag' value 'YES' changed to 'yes'
according to /home/saulius/struct/CIF-dictionaries/cif_core.dic
dictionary named 'cif_core.dic' version 2.4.1 from 2010-06-29 (9
times).

Automatic conversion script
Id: cif_fix_values 1715 2011-07-08 13:25:40Z adriana 
;
_cod_original_cell_volume 1544.4(5)
_cod_original_sg_symbol_H-M 'P 21/c'
_cod_database_code 2008061

loop_
_symmetry_equiv_pos_as_xyz
'x, y, z'
'-x, y+1/2, -z+1/2'
'-x, -y, -z'
'x, -y-1/2, z-1/2'

loop_
_atom_site_aniso_label
_atom_site_aniso_U_11
_atom_site_aniso_U_22
_atom_site_aniso_U_33
_atom_site_aniso_U_12
_atom_site_aniso_U_13
_atom_site_aniso_U_23
_atom_site_aniso_type_symbol
Sr 0.0561(9) 0.0312(7) 0.0210(7) -0.0014(6) 0.0068(5) 0.0011(6) Sr
O1 0.089(6) 0.061(5) 0.030(4) 0.004(4) 0.019(4) 0.005(3) O
O2 0.196(11) 0.080(6) 0.041(5) 0.071(6) 0.048(6) 0.006(5) O
O3 0.168(10) 0.072(5) 0.035(5) 0.057(6) 0.008(5) 0.011(4) O
O4 0.102(6) 0.070(5) 0.027(4) 0.031(5) 0.021(4) 0.004(4) O
O5 0.079(6) 0.052(4) 0.050(5) 0.014(4) 0.013(4) -0.006(4) O
O6 0.055(5) 0.049(4) 0.070(6) 0.010(4) -0.015(4) 0.002(4) O
O7 0.092(6) 0.038(4) 0.017(3) 0.007(3) 0.007(3) -0.001(3) O
O8 0.071(5) 0.038(4) 0.033(4) -0.002(3) 0.023(4) 0.004(3) O
N1 0.058(6) 0.050(5) 0.035(6) 0.013(4) 0.010(4) 0.000(4) N
N2 0.056(6) 0.051(5) 0.035(5) 0.006(4) 0.011(4) 0.000(4) N
N3 0.035(4) 0.039(4) 0.019(4) 0.001(4) 0.005(3) 0.003(3) N
C1 0.064(8) 0.050(6) 0.020(6) 0.000(5) 0.010(5) 0.000(5) C
C2 0.052(6) 0.041(5) 0.025(5) -0.004(5) 0.006(4) -0.005(5) C
C3 0.056(7) 0.043(5) 0.026(5) 0.003(5) 0.010(5) 0.009(5) C
C4 0.040(6) 0.048(6) 0.026(5) -0.004(5) 0.004(4) -0.002(5) C
C5 0.047(6) 0.039(5) 0.049(7) 0.002(5) 0.000(5) -0.001(5) C
C6 0.059(7) 0.049(6) 0.027(6) 0.001(5) 0.001(5) 0.010(5) C
C7 0.052(8) 0.071(7) 0.059(8) -0.017(6) 0.000(6) -0.012(6) C
C8 0.040(7) 0.081(8) 0.051(7) 0.003(6) -0.005(5) -0.001(6) C
C9 0.125(11) 0.045(6) 0.029(6) -0.016(6) 0.023(6) 0.001(5) C
C10 0.081(9) 0.052(6) 0.021(5) 0.009(5) 0.003(5) 0.000(5) C
C11 0.060(8) 0.048(6) 0.047(7) -0.010(5) 0.011(6) -0.004(5) C
C12 0.052(7) 0.040(5) 0.048(7) 0.008(5) 0.018(5) -0.001(5) C

loop_
_atom_site_label
_atom_site_fract_x
_atom_site_fract_y
_atom_site_fract_z
_atom_site_U_iso_or_equiv
_atom_site_thermal_displace_type
_atom_site_calc_flag
_atom_site_refinement_flags
_atom_site_occupancy
_atom_site_disorder_group
_atom_site_type_symbol
Sr 0 0.5 0.5 0.0359(5) Uani d . 1 . Sr
O1 0.2515(11) 0.4821(4) 0.1830(6) 0.059(2) Uani d . 1 . O
O2 0.1343(15) 0.6001(5) 0.0536(7) 0.104(4) Uani d . 1 . O
O3 0.1551(14) 0.5977(4) -0.1267(7) 0.092(3) Uani d . 1 . O
O4 0.4298(11) 0.3948(4) -0.3206(6) 0.066(2) Uani d . 1 . O
O5 0.5051(10) 0.2900(4) -0.2305(6) 0.060(2) Uani d . 1 . O
O6 0.2975(9) 0.5386(4) 0.5876(7) 0.059(2) Uani d . 1 . O
H6 0.2746 0.4701 0.6022 0.050 Uiso d . 1 . H
O7 0.0336(10) 0.5685(3) 0.3033(5) 0.049(2) Uani d . 1 . O
H7 0.0834 0.5295 0.2613 0.050 Uiso d . 1 . H
O8 -0.1970(9) 0.5872(3) 0.6176(6) 0.047(2) Uani d . 1 . O
H8 -0.2444 0.5605 0.6772 0.050 Uiso d . 1 . H
N1 0.1793(11) 0.5678(5) -0.0313(7) 0.047(2) Uani d . 1 . N
N2 0.4465(11) 0.3560(5) -0.2303(7) 0.047(2) Uani d . 1 . N
N3 0.0773(10) 0.6587(4) 0.5083(6) 0.031(2) Uani d . 1 . N
C1 0.2923(14) 0.4531(6) 0.0858(8) 0.044(3) Uani d . 1 . C
C2 0.2646(13) 0.4930(5) -0.0232(8) 0.039(2) Uani d . 1 . C
C3 0.3142(13) 0.4605(6) -0.1242(8) 0.042(2) Uani d . 1 . C
H3A 0.2947(13) 0.4878(6) -0.1932(8) 0.050 Uiso calc R 1 . H
C4 0.3915(12) 0.3891(5) -0.1257(8) 0.038(2) Uani d . 1 . C
C5 0.4224(13) 0.3464(6) -0.0218(9) 0.045(3) Uani d . 1 . C
H5A 0.4739(13) 0.2973(6) -0.0222(9) 0.054 Uiso calc R 1 . H
C6 0.3745(13) 0.3790(5) 0.0789(8) 0.045(3) Uani d . 1 . C
H6A 0.3968(13) 0.3513(5) 0.1471(8) 0.054 Uiso calc R 1 . H
C7 0.2143(14) 0.6707(6) 0.6003(10) 0.061(3) Uani d . 1 . C
H7A 0.2585(14) 0.7235(6) 0.5944(10) 0.073 Uiso calc R 1 . H
H7B 0.1654(14) 0.6656(6) 0.6751(10) 0.073 Uiso calc R 1 . H
C8 0.3579(13) 0.6145(6) 0.5938(10) 0.058(3) Uani d . 1 . C
H8A 0.4214(13) 0.6259(6) 0.5261(10) 0.069 Uiso calc R 1 . H
H8B 0.4351(13) 0.6203(6) 0.6616(10) 0.069 Uiso calc R 1 . H
C9 0.1380(18) 0.6855(6) 0.3976(9) 0.066(4) Uani d . 1 . C
H9A 0.2573(18) 0.6711(6) 0.3929(9) 0.079 Uiso calc R 1 . H
H9B 0.1305(18) 0.7422(6) 0.3939(9) 0.079 Uiso calc R 1 . H
C10 0.0354(15) 0.6508(5) 0.2958(8) 0.051(3) Uani d . 1 . C
H10A -0.0809(15) 0.6705(5) 0.2945(8) 0.062 Uiso calc R 1 . H
H10B 0.0853(15) 0.6665(5) 0.2245(8) 0.062 Uiso calc R 1 . H
C11 -0.0750(13) 0.7008(5) 0.5371(9) 0.051(3) Uani d . 1 . C
H11A -0.1541(13) 0.7012(5) 0.4697(9) 0.061 Uiso calc R 1 . H
H11B -0.0438(13) 0.7547(5) 0.5542(9) 0.061 Uiso calc R 1 . H
C12 -0.1649(14) 0.6688(5) 0.6362(9) 0.046(3) Uani d . 1 . C
H12A -0.0950(14) 0.6761(5) 0.7072(9) 0.055 Uiso calc R 1 . H
H12B -0.2722(14) 0.6963(5) 0.6436(9) 0.055 Uiso calc R 1 . H

loop_
_atom_type_symbol
_atom_type_description
_atom_type_scat_dispersion_real
_atom_type_scat_dispersion_imag
_atom_type_scat_source
C C 0.0033 0.0016 'International Tables Vol C Tables 4.2.6.8 and 6.1.1.4'
H H 0.0000 0.0000 'International Tables Vol C Tables 4.2.6.8 and 6.1.1.4'
N N 0.0061 0.0033 'International Tables Vol C Tables 4.2.6.8 and 6.1.1.4'
O O 0.0106 0.0060 'International Tables Vol C Tables 4.2.6.8 and 6.1.1.4'
Sr Sr -1.5307 3.2498 'International Tables Vol C Tables 4.2.6.8 and 6.1.1.4'

loop_
_geom_angle_atom_site_label_1
_geom_angle_atom_site_label_2
_geom_angle_atom_site_label_3
_geom_angle
_geom_angle_publ_flag
O6 Sr O7 95.7(2) yes
O6 Sr O8 101.4(2) yes
O7 Sr O8 107.2(2) yes
O6 Sr N3 63.0(2) yes
O7 Sr N3 63.7(2) yes
O8 Sr N3 63.6(2) yes

loop_
_geom_bond_atom_site_label_1
_geom_bond_atom_site_label_2
_geom_bond_site_symmetry_2
_geom_bond_distance
_geom_bond_publ_flag
Sr O6 . 2.574(7) yes
Sr O7 . 2.586(6) yes
Sr O8 . 2.583(6) yes
Sr N3 . 2.777(7) yes
C1 C6 . 1.422(13) yes
C1 C2 . 1.440(12) yes
C2 C3 . 1.369(13) yes
C3 C4 . 1.361(13) yes
C4 C5 . 1.417(13) yes
C5 C6 . 1.363(13) yes

loop_
_geom_torsion_atom_site_label_1
_geom_torsion_atom_site_label_2
_geom_torsion_atom_site_label_3
_geom_torsion_atom_site_label_4
_geom_torsion
_geom_torsion_publ_flag
C11 N3 C7 C8 165.3(8) yes
C9 N3 C7 C8 -72.9(11) yes
N3 C7 C8 O6 -51.3(13) yes
C11 N3 C9 C10 -78.7(10) yes
C7 N3 C9 C10 160.2(9) yes
N3 C9 C10 O7 -54.6(13) yes
C9 N3 C11 C12 169.5(8) yes
C7 N3 C11 C12 -69.8(10) yes
N3 C11 C12 O8 -52.6(11) yes
